data_8000131
loop_
_publ_author_name
'Usui, Yoko'
'Fukushima, Takashi'
'Nanjo, Masato'
'Mochida, Kunio'
'Akasaka, Kuniyoshi'
'Kudo, Takako'
'Komiya, Sanshiro'

_publ_section_title
;
 Synthesis and Kaleidoscopic Reactivities of
 Bis(tritolylgermyl)bis(dimethylphenylphosphine)platinum(II)
;
_journal_issue 7
_journal_name_full 'Chemistry Letters'
_journal_page_first 810
_journal_paper_doi 10.1246/cl.2006.810
_journal_volume 35
_journal_year 2006
_chemical_formula_sum 'C58 H64 Ge2 P2 Pt'
_chemical_formula_weight 1163.30
_space_group_IT_number 2
_symmetry_cell_setting triclinic
_symmetry_space_group_name_Hall '-P 1'
_symmetry_space_group_name_H-M 'P -1'
_atom_sites_solution_hydrogens geom
_atom_sites_solution_primary direct
_atom_sites_solution_secondary difmap
_audit_creation_method SHELXL-97
_cell_angle_alpha 104.025(5)
_cell_angle_beta 102.670(5)
_cell_angle_gamma 112.854(4)
_cell_formula_units_Z 2
_cell_length_a 12.5600(8)
_cell_length_b 13.8290(10)
_cell_length_c 17.4500(17)
_cell_measurement_reflns_used 10724
_cell_measurement_temperature 120
_cell_measurement_theta_max 27.5
_cell_measurement_theta_min 2.24
_cell_volume 2537.7(4)
_computing_cell_refinement SCALEPACK
_computing_data_collection XPRESS
_computing_data_reduction DENZO
_computing_molecular_graphics ORTEP
_computing_publication_material CIFTAB
_computing_structure_refinement SHELXL-97
_computing_structure_solution SIR-97
_diffrn_ambient_temperature 120
_diffrn_measured_fraction_theta_full 0.921
_diffrn_measured_fraction_theta_max 0.921
_diffrn_measurement_device_type 'MacScience DIP2030 imaging plate'
_diffrn_radiation_monochromator graphite
_diffrn_radiation_source 'fine-focus rotating anode'
_diffrn_radiation_type MoK\a
_diffrn_radiation_wavelength 0.71073
_diffrn_reflns_av_R_equivalents 0.0000
_diffrn_reflns_av_sigmaI/netI 0.0690
_diffrn_reflns_limit_h_max 16
_diffrn_reflns_limit_h_min 0
_diffrn_reflns_limit_k_max 16
_diffrn_reflns_limit_k_min -17
_diffrn_reflns_limit_l_max 21
_diffrn_reflns_limit_l_min -22
_diffrn_reflns_number 10724
_diffrn_reflns_theta_full 27.50
_diffrn_reflns_theta_max 27.50
_diffrn_reflns_theta_min 2.24
_exptl_absorpt_coefficient_mu 4.026
_exptl_absorpt_correction_type none
_exptl_crystal_colour colorless
_exptl_crystal_density_diffrn 1.522
_exptl_crystal_density_meas ?
_exptl_crystal_density_method 'not measured'
_exptl_crystal_description plate
_exptl_crystal_F_000 1168
_exptl_crystal_size_max 0.10
_exptl_crystal_size_mid 0.10
_exptl_crystal_size_min 0.07
_refine_diff_density_max 1.757
_refine_diff_density_min -2.870
_refine_diff_density_rms 0.180
_refine_ls_extinction_coef 0.0025(3)
_refine_ls_extinction_expression Fc^*^=kFc[1+0.001xFc^2^\l^3^/sin(2\q)]^-1/4^
_refine_ls_extinction_method SHELXL
_refine_ls_goodness_of_fit_ref 0.990
_refine_ls_hydrogen_treatment mixed
_refine_ls_matrix_type full
_refine_ls_number_parameters 572
_refine_ls_number_reflns 10724
_refine_ls_number_restraints 0
_refine_ls_restrained_S_all 0.990
_refine_ls_R_factor_all 0.0812
_refine_ls_R_factor_gt 0.0545
_refine_ls_shift/su_max 0.008
_refine_ls_shift/su_mean 0.001
_refine_ls_structure_factor_coef Fsqd
_refine_ls_weighting_details 'calc w=1/[\s^2^(Fo^2^)+(0.1000P)^2^+0.0000P] where P=(Fo^2^+2Fc^2^)/3'
_refine_ls_weighting_scheme calc
_refine_ls_wR_factor_gt 0.1349
_refine_ls_wR_factor_ref 0.1526
_reflns_number_gt 7955
_reflns_number_total 10724
_reflns_threshold_expression >2sigma(I)
_cod_data_source_file 35-810sup2.cif
_cod_data_source_block 3-trans
_cod_depositor_comments
;
The following automatic conversions were performed:

'_exptl_crystal_density_meas' value 'not measured' was changed to '?'
- the value is perceived as not measured.

Automatic conversion script
Id: cif_fix_values 3008 2015-01-20 13:52:24Z robertas 
;
_cod_original_cell_volume 2537.7(3)
_cod_original_sg_symbol_H-M P-1
_cod_database_code 8000131

loop_
_symmetry_equiv_pos_as_xyz
'x, y, z'
'-x, -y, -z'

loop_
_atom_site_label
_atom_site_type_symbol
_atom_site_fract_x
_atom_site_fract_y
_atom_site_fract_z
_atom_site_U_iso_or_equiv
_atom_site_adp_type
_atom_site_occupancy
_atom_site_symmetry_multiplicity
_atom_site_calc_flag
_atom_site_refinement_flags
Pt1 Pt 0.5000 0.0000 0.5000 0.02322(11) Uani 1 2 d S
Pt2 Pt 0.0000 0.0000 0.0000 0.02407(11) Uani 1 2 d S
Ge1 Ge 0.40051(7) -0.21038(6) 0.44334(5) 0.02532(17) Uani 1 1 d .
Ge2 Ge 0.15963(7) 0.19806(6) 0.09085(5) 0.02579(17) Uani 1 1 d .
P1 P 0.47789(16) 0.00490(14) 0.36673(11) 0.0254(4) Uani 1 1 d .
P2 P 0.15649(16) -0.03796(15) -0.02011(12) 0.0278(4) Uani 1 1 d .
C1 C 0.8387(7) -0.1497(8) 0.4085(6) 0.052(2) Uani 1 1 d .
H1A H 0.8590 -0.0855 0.4563 0.063 Uiso 1 1 d R
H1B H 0.8655 -0.1249 0.3661 0.063 Uiso 1 1 d R
H1C H 0.8792 -0.1913 0.4257 0.063 Uiso 1 1 d R
C2 C 0.7011(7) -0.2226(7) 0.3740(5) 0.0385(18) Uani 1 1 d .
C3 C 0.6448(7) -0.3239(7) 0.3038(5) 0.0356(17) Uani 1 1 d .
H3 H 0.6947 -0.3461 0.2766 0.043 Uiso 1 1 d R
C4 C 0.5191(8) -0.3903(7) 0.2721(6) 0.043(2) Uani 1 1 d .
H4 H 0.4826 -0.4591 0.2242 0.051 Uiso 1 1 d R
C5 C 0.4462(8) -0.3579(7) 0.3108(5) 0.0388(18) Uani 1 1 d .
H5 H 0.3584 -0.4043 0.2898 0.047 Uiso 1 1 d R
C6 C 0.4969(7) -0.2582(6) 0.3812(5) 0.0323(16) Uani 1 1 d .
C7 C 0.6235(8) -0.1934(7) 0.4117(5) 0.0371(17) Uani 1 1 d .
H7 H 0.6599 -0.1259 0.4607 0.044 Uiso 1 1 d R
C8 C 0.1291(10) -0.5018(10) 0.5734(7) 0.063(3) Uani 1 1 d .
H8A H 0.0778 -0.4692 0.5556 0.076 Uiso 1 1 d R
H8B H 0.1444 -0.4904 0.6320 0.076 Uiso 1 1 d R
H8C H 0.0882 -0.5811 0.5408 0.076 Uiso 1 1 d R
C9 C 0.2494(8) -0.4472(6) 0.5605(5) 0.0383(18) Uani 1 1 d .
C10 C 0.3415(9) -0.4783(7) 0.5803(5) 0.044(2) Uani 1 1 d .
H10 H 0.3290 -0.5359 0.6040 0.052 Uiso 1 1 d R
C11 C 0.4499(9) -0.4302(7) 0.5678(5) 0.0421(19) Uani 1 1 d .
H11 H 0.5135 -0.4504 0.5856 0.051 Uiso 1 1 d R
C12 C 0.4675(8) -0.3502(6) 0.5296(5) 0.0366(17) Uani 1 1 d .
H12 H 0.5412 -0.3189 0.5167 0.044 Uiso 1 1 d R
C13 C 0.3790(7) -0.3145(6) 0.5086(5) 0.0301(15) Uani 1 1 d .
C14 C 0.2706(7) -0.3642(6) 0.5235(5) 0.0365(17) Uani 1 1 d .
H14 H 0.2078 -0.3419 0.5084 0.044 Uiso 1 1 d R
C15 C -0.0445(8) -0.5647(6) 0.2261(6) 0.048(2) Uani 1 1 d .
H15A H 0.0066 -0.6003 0.2358 0.057 Uiso 1 1 d R
H15B H -0.0759 -0.5795 0.1669 0.057 Uiso 1 1 d R
H15C H -0.1121 -0.5943 0.2453 0.057 Uiso 1 1 d R
C16 C 0.0297(7) -0.4383(6) 0.2740(5) 0.0368(17) Uani 1 1 d .
C17 C -0.0228(7) -0.3695(6) 0.2696(5) 0.0356(17) Uani 1 1 d .
H17 H -0.1084 -0.4015 0.2362 0.043 Uiso 1 1 d R
C18 C 0.0458(8) -0.2523(7) 0.3136(5) 0.0365(17) Uani 1 1 d .
H18 H 0.0065 -0.2054 0.3103 0.044 Uiso 1 1 d R
C19 C 0.1704(7) -0.2067(6) 0.3614(4) 0.0282(14) Uani 1 1 d .
H19 H 0.2193 -0.1268 0.3910 0.034 Uiso 1 1 d R
C20 C 0.2284(7) -0.2730(6) 0.3683(4) 0.0299(15) Uani 1 1 d .
C21 C 0.1543(7) -0.3918(6) 0.3237(5) 0.0323(16) Uani 1 1 d .
H21 H 0.1911 -0.4405 0.3278 0.039 Uiso 1 1 d R
C22 C 0.3801(7) 0.0673(6) 0.3357(5) 0.0324(15) Uani 1 1 d .
H22A H 0.3738 0.0674 0.2799 0.039 Uiso 1 1 d R
H22B H 0.4150 0.1433 0.3745 0.039 Uiso 1 1 d R
H22C H 0.2995 0.0239 0.3363 0.039 Uiso 1 1 d R
C23 C 0.4084(7) -0.1227(6) 0.2729(5) 0.0356(17) Uani 1 1 d .
H23A H 0.4078 -0.1026 0.2239 0.043 Uiso 1 1 d R
H23B H 0.3254 -0.1701 0.2674 0.043 Uiso 1 1 d R
H23C H 0.4560 -0.1625 0.2779 0.043 Uiso 1 1 d R
C24 C 0.6232(6) 0.0823(6) 0.3529(4) 0.0290(15) Uani 1 1 d .
C25 C 0.7330(7) 0.1007(7) 0.4083(5) 0.0369(18) Uani 1 1 d .
H25 H 0.7320 0.0759 0.4551 0.044 Uiso 1 1 d R
C26 C 0.8441(7) 0.1537(7) 0.3960(6) 0.0429(19) Uani 1 1 d .
H26 H 0.9195 0.1662 0.4349 0.051 Uiso 1 1 d R
C27 C 0.8466(8) 0.1899(7) 0.3277(6) 0.044(2) Uani 1 1 d .
H27 H 0.9231 0.2263 0.3192 0.053 Uiso 1 1 d R
C28 C 0.7359(8) 0.1718(7) 0.2730(6) 0.0421(19) Uani 1 1 d .
H28 H 0.7358 0.1959 0.2258 0.050 Uiso 1 1 d R
C29 C 0.6256(7) 0.1183(7) 0.2854(5) 0.0377(17) Uani 1 1 d .
H29 H 0.5497 0.1058 0.2471 0.045 Uiso 1 1 d R
C30 C 0.5915(10) 0.4404(11) 0.0457(9) 0.085(4) Uani 1 1 d .
H30A H 0.5304 0.4353 -0.0014 0.101 Uiso 1 1 d R
H30B H 0.6414 0.4099 0.0257 0.101 Uiso 1 1 d R
H30C H 0.6428 0.5179 0.0821 0.101 Uiso 1 1 d R
C31 C 0.5296(9) 0.3742(8) 0.0952(7) 0.057(3) Uani 1 1 d .
C32 C 0.5982(9) 0.3688(9) 0.1657(8) 0.065(3) Uani 1 1 d .
H32 H 0.6864 0.4043 0.1821 0.078 Uiso 1 1 d R
C33 C 0.5434(8) 0.3132(8) 0.2144(6) 0.054(3) Uani 1 1 d .
H33 H 0.5931 0.3095 0.2629 0.065 Uiso 1 1 d R
C34 C 0.4157(7) 0.2631(6) 0.1916(5) 0.0392(18) Uani 1 1 d .
H34 H 0.3767 0.2269 0.2256 0.047 Uiso 1 1 d R
C35 C 0.3416(7) 0.2646(6) 0.1193(5) 0.0352(17) Uani 1 1 d .
C36 C 0.3994(7) 0.3206(6) 0.0722(5) 0.0371(18) Uani 1 1 d .
H36 H 0.3496 0.3234 0.0232 0.045 Uiso 1 1 d R
C37 C 0.2358(8) 0.6178(6) 0.0955(6) 0.046(2) Uani 1 1 d .
H37A H 0.2868 0.6331 0.1512 0.055 Uiso 1 1 d R
H37B H 0.1769 0.6452 0.0993 0.055 Uiso 1 1 d R
H37C H 0.2863 0.6548 0.0670 0.055 Uiso 1 1 d R
C38 C 0.1685(7) 0.4939(6) 0.0473(5) 0.0344(16) Uani 1 1 d .
C39 C 0.0879(8) 0.4474(7) -0.0360(5) 0.0403(18) Uani 1 1 d .
H39 H 0.0725 0.4960 -0.0627 0.048 Uiso 1 1 d R
C40 C 0.0287(7) 0.3324(7) -0.0803(5) 0.0370(17) Uani 1 1 d .
H40 H -0.0249 0.3016 -0.1380 0.044 Uiso 1 1 d R
C41 C 0.0485(7) 0.2612(6) -0.0417(4) 0.0311(15) Uani 1 1 d .
H41 H 0.0062 0.1814 -0.0725 0.037 Uiso 1 1 d R
C42 C 0.1273(6) 0.3024(6) 0.0415(5) 0.0297(15) Uani 1 1 d .
C43 C 0.1867(7) 0.4197(6) 0.0831(5) 0.0342(16) Uani 1 1 d .
H43 H 0.2427 0.4486 0.1399 0.041 Uiso 1 1 d R
C44 C 0.0775(8) 0.0479(7) 0.3413(6) 0.045(2) Uani 1 1 d .
H44A H 0.0507 -0.0182 0.2930 0.054 Uiso 1 1 d R
H44B H 0.0090 0.0436 0.3588 0.054 Uiso 1 1 d R
H44C H 0.1410 0.0525 0.3865 0.054 Uiso 1 1 d R
C45 C 0.1262(7) 0.1499(6) 0.3177(5) 0.0324(16) Uani 1 1 d .
C46 C 0.1721(7) 0.2570(7) 0.3757(5) 0.0377(18) Uani 1 1 d .
H46 H 0.1759 0.2663 0.4327 0.045 Uiso 1 1 d R
C47 C 0.2115(8) 0.3507(7) 0.3512(5) 0.0373(17) Uani 1 1 d .
H47 H 0.2435 0.4249 0.3920 0.045 Uiso 1 1 d R
C48 C 0.2044(7) 0.3349(6) 0.2685(5) 0.0350(17) Uani 1 1 d .
H48 H 0.2312 0.3986 0.2513 0.042 Uiso 1 1 d R
C49 C 0.1584(6) 0.2283(6) 0.2078(5) 0.0309(15) Uani 1 1 d .
C50 C 0.1194(6) 0.1363(6) 0.2347(5) 0.0301(15) Uani 1 1 d .
H50 H 0.0881 0.0619 0.1944 0.036 Uiso 1 1 d R
C51 C 0.2614(7) -0.0261(6) 0.0773(5) 0.0370(17) Uani 1 1 d .
H51A H 0.3247 -0.0427 0.0654 0.044 Uiso 1 1 d R
H51B H 0.2159 -0.0783 0.1000 0.044 Uiso 1 1 d R
H51C H 0.2983 0.0493 0.1177 0.044 Uiso 1 1 d R
C52 C 0.1256(7) -0.1742(6) -0.0901(5) 0.0334(16) Uani 1 1 d .
H52A H 0.2023 -0.1735 -0.0901 0.040 Uiso 1 1 d R
H52B H 0.0764 -0.1892 -0.1462 0.040 Uiso 1 1 d R
H52C H 0.0819 -0.2318 -0.0707 0.040 Uiso 1 1 d R
C53 C 0.2530(7) 0.0510(6) -0.0652(5) 0.0348(17) Uani 1 1 d .
C54 C 0.3749(8) 0.0731(8) -0.0521(7) 0.049(2) Uani 1 1 d .
H54 H 0.4131 0.0470 -0.0136 0.059 Uiso 1 1 d R
C55 C 0.4404(9) 0.1333(8) -0.0943(7) 0.058(3) Uani 1 1 d .
H55 H 0.5237 0.1469 -0.0867 0.070 Uiso 1 1 d R
C56 C 0.3875(10) 0.1725(8) -0.1482(7) 0.059(3) Uani 1 1 d .
H56 H 0.4333 0.2128 -0.1775 0.070 Uiso 1 1 d R
C57 C 0.2671(9) 0.1538(8) -0.1593(6) 0.054(2) Uani 1 1 d .
H57 H 0.2316 0.1844 -0.1952 0.065 Uiso 1 1 d R
C58 C 0.2020(8) 0.0941(7) -0.1187(5) 0.043(2) Uani 1 1 d .
H58 H 0.1185 0.0810 -0.1277 0.051 Uiso 1 1 d R

loop_
_atom_site_aniso_label
_atom_site_aniso_U_11
_atom_site_aniso_U_22
_atom_site_aniso_U_33
_atom_site_aniso_U_23
_atom_site_aniso_U_13
_atom_site_aniso_U_12
Pt1 0.02576(19) 0.02183(18) 0.02077(19) 0.00600(13) 0.01065(14) 0.00959(15)
Pt2 0.02623(19) 0.02241(18) 0.02030(19) 0.00449(13) 0.00963(14) 0.00940(16)
Ge1 0.0279(4) 0.0208(3) 0.0246(4) 0.0060(3) 0.0113(3) 0.0090(3)
Ge2 0.0281(4) 0.0223(3) 0.0217(3) 0.0045(3) 0.0089(3) 0.0087(3)
P1 0.0310(9) 0.0259(8) 0.0188(8) 0.0076(7) 0.0121(7) 0.0111(8)
P2 0.0279(9) 0.0266(8) 0.0269(9) 0.0053(7) 0.0117(7) 0.0123(8)
C1 0.031(4) 0.063(6) 0.056(6) 0.013(5) 0.022(4) 0.016(4)
C2 0.032(4) 0.047(5) 0.038(4) 0.024(4) 0.011(3) 0.016(4)
C3 0.044(4) 0.047(4) 0.032(4) 0.018(3) 0.026(3) 0.029(4)
C4 0.052(5) 0.040(4) 0.039(5) 0.008(4) 0.019(4) 0.026(4)
C5 0.044(4) 0.036(4) 0.037(4) 0.008(3) 0.020(4) 0.018(4)
C6 0.036(4) 0.026(3) 0.034(4) 0.013(3) 0.016(3) 0.011(3)
C7 0.046(4) 0.038(4) 0.034(4) 0.017(3) 0.017(3) 0.021(4)
C8 0.064(6) 0.077(7) 0.068(7) 0.048(6) 0.034(6) 0.031(6)
C9 0.045(4) 0.032(4) 0.036(4) 0.017(3) 0.018(4) 0.011(4)
C10 0.068(6) 0.035(4) 0.035(4) 0.014(3) 0.020(4) 0.030(4)
C11 0.058(5) 0.043(4) 0.031(4) 0.015(3) 0.012(4) 0.031(4)
C12 0.046(4) 0.034(4) 0.032(4) 0.009(3) 0.014(3) 0.022(4)
C13 0.033(4) 0.027(3) 0.027(4) 0.007(3) 0.011(3) 0.013(3)
C14 0.041(4) 0.029(4) 0.032(4) 0.008(3) 0.011(3) 0.012(4)
C15 0.039(5) 0.021(4) 0.057(6) 0.003(3) 0.004(4) 0.002(4)
C16 0.038(4) 0.027(4) 0.036(4) 0.007(3) 0.013(3) 0.009(3)
C17 0.032(4) 0.036(4) 0.033(4) 0.011(3) 0.010(3) 0.013(3)
C18 0.044(4) 0.040(4) 0.035(4) 0.011(3) 0.020(3) 0.026(4)
C19 0.032(4) 0.029(3) 0.024(3) 0.007(3) 0.009(3) 0.016(3)
C20 0.049(4) 0.030(3) 0.024(3) 0.012(3) 0.023(3) 0.024(3)
C21 0.037(4) 0.023(3) 0.030(4) 0.004(3) 0.013(3) 0.011(3)
C22 0.037(4) 0.036(4) 0.030(4) 0.015(3) 0.012(3) 0.022(3)
C23 0.043(4) 0.027(3) 0.030(4) 0.007(3) 0.019(3) 0.008(3)
C24 0.031(4) 0.026(3) 0.025(3) 0.005(3) 0.011(3) 0.011(3)
C25 0.038(4) 0.037(4) 0.041(4) 0.017(3) 0.022(4) 0.016(4)
C26 0.033(4) 0.045(5) 0.054(5) 0.021(4) 0.014(4) 0.021(4)
C27 0.041(4) 0.051(5) 0.052(5) 0.029(4) 0.033(4) 0.018(4)
C28 0.041(4) 0.043(4) 0.046(5) 0.018(4) 0.025(4) 0.016(4)
C29 0.036(4) 0.042(4) 0.031(4) 0.014(3) 0.012(3) 0.013(4)
C30 0.045(6) 0.088(9) 0.090(9) 0.031(8) 0.034(6) -0.003(7)
C31 0.042(5) 0.052(6) 0.064(7) 0.008(5) 0.025(5) 0.016(5)
C32 0.038(5) 0.053(6) 0.079(8) -0.002(5) 0.015(5) 0.015(5)
C33 0.037(5) 0.053(5) 0.049(6) -0.004(4) -0.004(4) 0.024(4)
C34 0.034(4) 0.030(4) 0.043(5) 0.004(3) 0.008(3) 0.014(4)
C35 0.035(4) 0.032(4) 0.031(4) 0.002(3) 0.009(3) 0.016(3)
C36 0.027(4) 0.031(4) 0.035(4) 0.002(3) 0.010(3) 0.003(3)
C37 0.045(5) 0.029(4) 0.051(5) 0.013(4) 0.011(4) 0.008(4)
C38 0.033(4) 0.030(4) 0.040(4) 0.014(3) 0.013(3) 0.014(3)
C39 0.044(4) 0.047(5) 0.037(4) 0.023(4) 0.018(4) 0.021(4)
C40 0.037(4) 0.041(4) 0.030(4) 0.013(3) 0.008(3) 0.017(4)
C41 0.031(4) 0.037(4) 0.024(3) 0.012(3) 0.014(3) 0.013(3)
C42 0.028(3) 0.029(4) 0.028(4) 0.004(3) 0.011(3) 0.011(3)
C43 0.031(4) 0.039(4) 0.031(4) 0.012(3) 0.013(3) 0.014(3)
C44 0.049(5) 0.047(5) 0.050(5) 0.027(4) 0.022(4) 0.023(4)
C45 0.032(4) 0.032(4) 0.035(4) 0.012(3) 0.013(3) 0.016(3)
C46 0.041(4) 0.049(5) 0.024(4) 0.014(3) 0.014(3) 0.020(4)
C47 0.043(4) 0.032(4) 0.029(4) 0.005(3) 0.010(3) 0.015(4)
C48 0.045(4) 0.025(3) 0.025(4) 0.006(3) 0.011(3) 0.009(3)
C49 0.028(3) 0.028(3) 0.030(4) 0.005(3) 0.012(3) 0.009(3)
C50 0.027(3) 0.026(3) 0.028(4) 0.005(3) 0.008(3) 0.008(3)
C51 0.039(4) 0.035(4) 0.030(4) 0.005(3) 0.010(3) 0.017(4)
C52 0.031(4) 0.034(4) 0.033(4) 0.005(3) 0.017(3) 0.014(3)
C53 0.039(4) 0.034(4) 0.027(4) 0.004(3) 0.015(3) 0.015(4)
C54 0.049(5) 0.052(5) 0.069(6) 0.023(5) 0.038(5) 0.034(5)
C55 0.049(5) 0.048(5) 0.077(7) 0.017(5) 0.042(5) 0.017(5)
C56 0.066(7) 0.046(5) 0.063(6) 0.025(5) 0.044(6) 0.011(5)
C57 0.051(5) 0.060(6) 0.038(5) 0.018(4) 0.016(4) 0.012(5)
C58 0.041(4) 0.055(5) 0.030(4) 0.019(4) 0.019(4) 0.015(4)

loop_
_atom_type_symbol
_atom_type_description
_atom_type_scat_dispersion_real
_atom_type_scat_dispersion_imag
_atom_type_scat_source
C C 0.0033 0.0016 'International Tables Vol C Tables 4.2.6.8 and 6.1.1.4'
H H 0.0000 0.0000 'International Tables Vol C Tables 4.2.6.8 and 6.1.1.4'
Ge Ge 0.1547 1.8001 'International Tables Vol C Tables 4.2.6.8 and 6.1.1.4'
P P 0.1023 0.0942 'International Tables Vol C Tables 4.2.6.8 and 6.1.1.4'
Pt Pt -1.7033 8.3905 'International Tables Vol C Tables 4.2.6.8 and 6.1.1.4'

loop_
_geom_angle_atom_site_label_1
_geom_angle_atom_site_label_2
_geom_angle_atom_site_label_3
_geom_angle
_geom_angle_site_symmetry_1
_geom_angle_site_symmetry_3
P1 Pt1 P1 180.0 2_656 .
P1 Pt1 Ge1 88.48(5) 2_656 .
P1 Pt1 Ge1 91.52(5) . .
P1 Pt1 Ge1 91.52(5) 2_656 2_656
P1 Pt1 Ge1 88.48(5) . 2_656
Ge1 Pt1 Ge1 180.0 . 2_656
P2 Pt2 P2 180.0 . 2
P2 Pt2 Ge2 91.70(5) . 2
P2 Pt2 Ge2 88.30(5) 2 2
P2 Pt2 Ge2 88.31(5) . .
P2 Pt2 Ge2 91.69(5) 2 .
Ge2 Pt2 Ge2 180.0 2 .
C20 Ge1 C6 110.6(3) . .
C20 Ge1 C13 100.3(3) . .
C6 Ge1 C13 98.1(3) . .
C20 Ge1 Pt1 110.1(2) . .
C6 Ge1 Pt1 108.5(2) . .
C13 Ge1 Pt1 128.1(2) . .
C42 Ge2 C49 112.8(3) . .
C42 Ge2 C35 99.8(3) . .
C49 Ge2 C35 97.7(3) . .
C42 Ge2 Pt2 109.1(2) . .
C49 Ge2 Pt2 109.2(2) . .
C35 Ge2 Pt2 127.7(2) . .
C22 P1 C24 106.6(3) . .
C22 P1 C23 99.5(4) . .
C24 P1 C23 99.3(3) . .
C22 P1 Pt1 112.8(3) . .
C24 P1 Pt1 114.1(2) . .
C23 P1 Pt1 122.4(3) . .
C52 P2 C53 98.6(3) . .
C52 P2 C51 100.1(4) . .
C53 P2 C51 106.4(4) . .
C52 P2 Pt2 121.7(2) . .
C53 P2 Pt2 114.8(3) . .
C51 P2 Pt2 113.0(3) . .
C2 C1 H1A 108.5 . .
C2 C1 H1B 109.7 . .
H1A C1 H1B 109.5 . .
C2 C1 H1C 110.2 . .
H1A C1 H1C 109.5 . .
H1B C1 H1C 109.5 . .
C3 C2 C7 117.4(7) . .
C3 C2 C1 121.1(8) . .
C7 C2 C1 121.5(8) . .
C2 C3 C4 121.1(7) . .
C2 C3 H3 119.6 . .
C4 C3 H3 119.3 . .
C3 C4 C5 119.5(8) . .
C3 C4 H4 119.7 . .
C5 C4 H4 120.8 . .
C6 C5 C4 122.1(8) . .
C6 C5 H5 117.6 . .
C4 C5 H5 120.3 . .
C7 C6 C5 117.1(7) . .
C7 C6 Ge1 118.4(6) . .
C5 C6 Ge1 124.5(6) . .
C6 C7 C2 122.8(8) . .
C6 C7 H7 118.2 . .
C2 C7 H7 119.0 . .
C9 C8 H8A 109.8 . .
C9 C8 H8B 109.4 . .
H8A C8 H8B 109.5 . .
C9 C8 H8C 109.3 . .
H8A C8 H8C 109.5 . .
H8B C8 H8C 109.5 . .
C10 C9 C14 117.3(8) . .
C10 C9 C8 122.4(8) . .
C14 C9 C8 120.2(8) . .
C9 C10 C11 122.6(8) . .
C9 C10 H10 119.4 . .
C11 C10 H10 118.0 . .
C10 C11 C12 119.0(8) . .
C10 C11 H11 120.2 . .
C12 C11 H11 120.9 . .
C11 C12 C13 121.3(8) . .
C11 C12 H12 120.2 . .
C13 C12 H12 118.5 . .
C14 C13 C12 118.0(7) . .
C14 C13 Ge1 121.5(6) . .
C12 C13 Ge1 119.9(6) . .
C13 C14 C9 121.7(8) . .
C13 C14 H14 119.3 . .
C9 C14 H14 119.0 . .
C16 C15 H15A 110.1 . .
C16 C15 H15B 109.4 . .
H15A C15 H15B 109.5 . .
C16 C15 H15C 108.9 . .
H15A C15 H15C 109.5 . .
H15B C15 H15C 109.5 . .
C17 C16 C21 119.4(7) . .
C17 C16 C15 121.0(7) . .
C21 C16 C15 119.5(7) . .
C16 C17 C18 121.2(7) . .
C16 C17 H17 119.4 . .
C18 C17 H17 119.5 . .
C19 C18 C17 118.9(7) . .
C19 C18 H18 121.3 . .
C17 C18 H18 119.8 . .
C20 C19 C18 122.3(7) . .
C20 C19 H19 117.5 . .
C18 C19 H19 120.2 . .
C19 C20 C21 116.8(7) . .
C19 C20 Ge1 122.3(5) . .
C21 C20 Ge1 120.7(6) . .
C16 C21 C20 121.4(7) . .
C16 C21 H21 119.6 . .
C20 C21 H21 119.0 . .
P1 C22 H22A 109.6 . .
P1 C22 H22B 109.7 . .
H22A C22 H22B 109.5 . .
P1 C22 H22C 109.2 . .
H22A C22 H22C 109.5 . .
H22B C22 H22C 109.5 . .
P1 C23 H23A 109.4 . .
P1 C23 H23B 109.7 . .
H23A C23 H23B 109.5 . .
P1 C23 H23C 109.3 . .
H23A C23 H23C 109.5 . .
H23B C23 H23C 109.5 . .
C29 C24 C25 119.0(7) . .
C29 C24 P1 121.3(6) . .
C25 C24 P1 119.6(6) . .
C24 C25 C26 120.6(8) . .
C24 C25 H25 119.4 . .
C26 C25 H25 120.0 . .
C25 C26 C27 120.4(8) . .
C25 C26 H26 119.7 . .
C27 C26 H26 119.8 . .
C28 C27 C26 118.4(7) . .
C28 C27 H27 121.2 . .
C26 C27 H27 120.4 . .
C27 C28 C29 120.8(8) . .
C27 C28 H28 119.6 . .
C29 C28 H28 119.7 . .
C24 C29 C28 120.8(8) . .
C24 C29 H29 119.1 . .
C28 C29 H29 120.1 . .
C31 C30 H30A 110.3 . .
C31 C30 H30B 109.0 . .
H30A C30 H30B 109.5 . .
C31 C30 H30C 109.1 . .
H30A C30 H30C 109.5 . .
H30B C30 H30C 109.5 . .
C32 C31 C36 118.1(10) . .
C32 C31 C30 121.1(10) . .
C36 C31 C30 120.8(10) . .
C31 C32 C33 122.0(9) . .
C31 C32 H32 119.2 . .
C33 C32 H32 118.8 . .
C34 C33 C32 119.0(9) . .
C34 C33 H33 120.4 . .
C32 C33 H33 120.6 . .
C33 C34 C35 121.1(9) . .
C33 C34 H34 120.2 . .
C35 C34 H34 118.8 . .
C36 C35 C34 118.3(8) . .
C36 C35 Ge2 121.3(6) . .
C34 C35 Ge2 120.2(6) . .
C35 C36 C31 121.5(9) . .
C35 C36 H36 118.9 . .
C31 C36 H36 119.5 . .
C38 C37 H37A 109.7 . .
C38 C37 H37B 109.1 . .
H37A C37 H37B 109.5 . .
C38 C37 H37C 109.7 . .
H37A C37 H37C 109.5 . .
H37B C37 H37C 109.5 . .
C39 C38 C43 117.0(7) . .
C39 C38 C37 122.1(7) . .
C43 C38 C37 120.9(7) . .
C38 C39 C40 121.2(8) . .
C38 C39 H39 119.3 . .
C40 C39 H39 119.5 . .
C41 C40 C39 119.9(7) . .
C41 C40 H40 119.7 . .
C39 C40 H40 120.4 . .
C40 C41 C42 121.7(7) . .
C40 C41 H41 119.5 . .
C42 C41 H41 118.8 . .
C41 C42 C43 116.2(7) . .
C41 C42 Ge2 119.8(5) . .
C43 C42 Ge2 123.8(6) . .
C38 C43 C42 124.1(7) . .
C38 C43 H43 119.5 . .
C42 C43 H43 116.4 . .
C45 C44 H44A 108.9 . .
C45 C44 H44B 109.4 . .
H44A C44 H44B 109.5 . .
C45 C44 H44C 110.1 . .
H44A C44 H44C 109.5 . .
H44B C44 H44C 109.5 . .
C46 C45 C50 119.1(7) . .
C46 C45 C44 121.3(7) . .
C50 C45 C44 119.6(7) . .
C45 C46 C47 120.3(7) . .
C45 C46 H46 119.0 . .
C47 C46 H46 120.7 . .
C48 C47 C46 119.5(7) . .
C48 C47 H47 120.7 . .
C46 C47 H47 119.8 . .
C49 C48 C47 122.2(7) . .
C49 C48 H48 117.9 . .
C47 C48 H48 119.9 . .
C48 C49 C50 116.7(7) . .
C48 C49 Ge2 125.1(6) . .
C50 C49 Ge2 117.9(5) . .
C45 C50 C49 122.3(7) . .
C45 C50 H50 119.2 . .
C49 C50 H50 118.5 . .
P2 C51 H51A 109.6 . .
P2 C51 H51B 109.5 . .
H51A C51 H51B 109.5 . .
P2 C51 H51C 109.3 . .
H51A C51 H51C 109.5 . .
H51B C51 H51C 109.5 . .
P2 C52 H52A 109.3 . .
P2 C52 H52B 109.7 . .
H52A C52 H52B 109.5 . .
P2 C52 H52C 109.5 . .
H52A C52 H52C 109.5 . .
H52B C52 H52C 109.5 . .
C54 C53 C58 117.9(8) . .
C54 C53 P2 122.7(7) . .
C58 C53 P2 119.3(6) . .
C53 C54 C55 119.9(10) . .
C53 C54 H54 119.4 . .
C55 C54 H54 120.7 . .
C56 C55 C54 121.2(9) . .
C56 C55 H55 118.7 . .
C54 C55 H55 120.1 . .
C55 C56 C57 119.1(8) . .
C55 C56 H56 120.2 . .
C57 C56 H56 120.7 . .
C58 C57 C56 120.1(10) . .
C58 C57 H57 121.1 . .
C56 C57 H57 118.9 . .
C57 C58 C53 121.8(9) . .
C57 C58 H58 119.1 . .
C53 C58 H58 119.2 . .

loop_
_geom_bond_atom_site_label_1
_geom_bond_atom_site_label_2
_geom_bond_distance
_geom_bond_site_symmetry_2
Pt1 P1 2.3016(17) 2_656
Pt1 P1 2.3016(17) .
Pt1 Ge1 2.4986(7) .
Pt1 Ge1 2.4986(7) 2_656
Pt2 P2 2.2971(18) .
Pt2 P2 2.2971(18) 2
Pt2 Ge2 2.5041(7) 2
Pt2 Ge2 2.5041(7) .
Ge1 C20 1.972(8) .
Ge1 C6 1.982(8) .
Ge1 C13 2.018(7) .
Ge2 C42 1.973(8) .
Ge2 C49 1.986(7) .
Ge2 C35 1.991(8) .
P1 C22 1.818(7) .
P1 C24 1.826(7) .
P1 C23 1.826(7) .
P2 C52 1.816(7) .
P2 C53 1.825(8) .
P2 C51 1.835(8) .
C1 C2 1.503(11) .
C1 H1A 0.9600 .
C1 H1B 0.9599 .
C1 H1C 0.9601 .
C2 C3 1.407(11) .
C2 C7 1.416(11) .
C3 C4 1.374(11) .
C3 H3 0.9601 .
C4 C5 1.391(11) .
C4 H4 0.9601 .
C5 C6 1.404(10) .
C5 H5 0.9600 .
C6 C7 1.380(11) .
C7 H7 0.9600 .
C8 C9 1.499(12) .
C8 H8A 0.9601 .
C8 H8B 0.9601 .
C8 H8C 0.9600 .
C9 C10 1.387(12) .
C9 C14 1.416(10) .
C10 C11 1.357(12) .
C10 H10 0.9600 .
C11 C12 1.396(11) .
C11 H11 0.9600 .
C12 C13 1.396(11) .
C12 H12 0.9599 .
C13 C14 1.382(10) .
C14 H14 0.9600 .
C15 C16 1.519(10) .
C15 H15A 0.9600 .
C15 H15B 0.9600 .
C15 H15C 0.9599 .
C16 C17 1.360(11) .
C16 C21 1.403(11) .
C17 C18 1.408(11) .
C17 H17 0.9600 .
C18 C19 1.396(11) .
C18 H18 0.9599 .
C19 C20 1.387(10) .
C19 H19 0.9600 .
C20 C21 1.430(9) .
C21 H21 0.9600 .
C22 H22A 0.9601 .
C22 H22B 0.9600 .
C22 H22C 0.9600 .
C23 H23A 0.9600 .
C23 H23B 0.9600 .
C23 H23C 0.9600 .
C24 C29 1.386(10) .
C24 C25 1.388(11) .
C25 C26 1.394(11) .
C25 H25 0.9601 .
C26 C27 1.402(12) .
C26 H26 0.9600 .
C27 C28 1.392(13) .
C27 H27 0.9599 .
C28 C29 1.389(10) .
C28 H28 0.9600 .
C29 H29 0.9601 .
C30 C31 1.521(14) .
C30 H30A 0.9600 .
C30 H30B 0.9599 .
C30 H30C 0.9600 .
C31 C32 1.374(16) .
C31 C36 1.419(11) .
C32 C33 1.397(16) .
C32 H32 0.9600 .
C33 C34 1.391(11) .
C33 H33 0.9599 .
C34 C35 1.405(12) .
C34 H34 0.9600 .
C35 C36 1.392(11) .
C36 H36 0.9600 .
C37 C38 1.490(10) .
C37 H37A 0.9601 .
C37 H37B 0.9601 .
C37 H37C 0.9599 .
C38 C39 1.395(11) .
C38 C43 1.388(11) .
C39 C40 1.382(11) .
C39 H39 0.9599 .
C40 C41 1.387(11) .
C40 H40 0.9600 .
C41 C42 1.393(10) .
C41 H41 0.9599 .
C42 C43 1.403(10) .
C43 H43 0.9599 .
C44 C45 1.502(10) .
C44 H44A 0.9600 .
C44 H44B 0.9600 .
C44 H44C 0.9601 .
C45 C46 1.380(11) .
C45 C50 1.394(10) .
C46 C47 1.402(11) .
C46 H46 0.9599 .
C47 C48 1.384(10) .
C47 H47 0.9601 .
C48 C49 1.394(9) .
C48 H48 0.9600 .
C49 C50 1.410(10) .
C50 H50 0.9600 .
C51 H51A 0.9600 .
C51 H51B 0.9599 .
C51 H51C 0.9600 .
C52 H52A 0.9600 .
C52 H52B 0.9599 .
C52 H52C 0.9600 .
C53 C54 1.393(11) .
C53 C58 1.394(12) .
C54 C55 1.394(13) .
C54 H54 0.9600 .
C55 C56 1.369(16) .
C55 H55 0.9600 .
C56 C57 1.390(14) .
C56 H56 0.9600 .
C57 C58 1.367(11) .
C57 H57 0.9600 .
C58 H58 0.9599 .
